data_2204969
loop_
_publ_author_name
'Wei, Qiao-Hua'
'Yin, Gang-Qiang'
'Chen, Zhong-Ning'

_publ_section_title
;
 Bis[2-(4,6-diphenyl-2-pyridyl)pyridine-\k^2^<i>N</i>,<i>N</i>]copper(I)
 perchlorate dichloromethane solvate
;
_journal_issue 1
_journal_name_full 'Acta Crystallographica Section E'
_journal_page_first m117
_journal_page_last m118
_journal_paper_doi 10.1107/S1600536804032064
_journal_volume 61
_journal_year 2005
_chemical_formula_iupac '[Cu (C22 H16 N2)2] Cl O4, C H2 Cl2'
_chemical_formula_moiety 'C44 H32 Cu N4 +, Cl O4 -, C H2 Cl2'
_chemical_formula_sum 'C45 H34 Cl3 Cu N4 O4'
_chemical_formula_weight 864.65
_chemical_name_systematic
;
Bis[2-(4,6-diphenyl-2-pyridyl)pyridine-\k^2^N,N]copper(I) perchlorate
dichloromethane solvate
;
_space_group_IT_number 2
_symmetry_cell_setting triclinic
_symmetry_space_group_name_Hall '-P 1'
_symmetry_space_group_name_H-M 'P -1'
_atom_sites_solution_hydrogens geom
_atom_sites_solution_primary direct
_atom_sites_solution_secondary difmap
_audit_creation_method SHELXL-97
_cell_angle_alpha 114.257(2)
_cell_angle_beta 101.688(2)
_cell_angle_gamma 103.272(3)
_cell_formula_units_Z 2
_cell_length_a 11.035(4)
_cell_length_b 14.368(6)
_cell_length_c 14.637(6)
_cell_measurement_reflns_used 3935
_cell_measurement_temperature 130.15
_cell_measurement_theta_max 27.4835
_cell_measurement_theta_min 3.0267
_cell_volume 1940.6(13)
_computing_cell_refinement CrystalClear
_computing_data_collection 'CrystalClear (Rigaku/MSC, 2004)'
_computing_data_reduction CrystalClear
_computing_molecular_graphics 'SHELXTL (Siemens 1994)'
_computing_publication_material SHELXL97
_computing_structure_refinement 'SHELXL97 (Sheldrick, 1997)'
_computing_structure_solution 'SHELXS97 (Sheldrick, 1990)'
_diffrn_ambient_temperature 130.1500
_diffrn_detector_area_resol_mean 14.6306
_diffrn_measured_fraction_theta_full 0.986
_diffrn_measured_fraction_theta_max 0.986
_diffrn_measurement_device_type CCD
_diffrn_measurement_method CCD_Profile_fitting
_diffrn_radiation_monochromator graphite
_diffrn_radiation_source 'Rotating Anode'
_diffrn_radiation_type MoK\a
_diffrn_radiation_wavelength 0.7107
_diffrn_reflns_av_R_equivalents 0.0313
_diffrn_reflns_av_sigmaI/netI 0.0573
_diffrn_reflns_limit_h_max 7
_diffrn_reflns_limit_h_min -14
_diffrn_reflns_limit_k_max 18
_diffrn_reflns_limit_k_min -18
_diffrn_reflns_limit_l_max 19
_diffrn_reflns_limit_l_min -18
_diffrn_reflns_number 15105
_diffrn_reflns_theta_full 27.48
_diffrn_reflns_theta_max 27.48
_diffrn_reflns_theta_min 3.02
_diffrn_standards_number 0
_exptl_absorpt_coefficient_mu 0.820
_exptl_absorpt_correction_T_max 0.921
_exptl_absorpt_correction_T_min 0.825
_exptl_absorpt_correction_type multi-scan
_exptl_absorpt_process_details '(SADABS, Sheldrick, 1996)'
_exptl_crystal_colour Red
_exptl_crystal_density_diffrn 1.480
_exptl_crystal_density_method 'not measured'
_exptl_crystal_description Prism
_exptl_crystal_F_000 888
_exptl_crystal_size_max 0.5500
_exptl_crystal_size_mid 0.2000
_exptl_crystal_size_min 0.1000
_refine_diff_density_max 0.744
_refine_diff_density_min -0.467
_refine_ls_extinction_method none
_refine_ls_goodness_of_fit_ref 1.067
_refine_ls_hydrogen_treatment constr
_refine_ls_matrix_type full
_refine_ls_number_parameters 550
_refine_ls_number_reflns 8780
_refine_ls_number_restraints 14
_refine_ls_restrained_S_all 1.075
_refine_ls_R_factor_all 0.0821
_refine_ls_R_factor_gt 0.0554
_refine_ls_shift/su_max 0.001
_refine_ls_shift/su_mean '< 0.001'
_refine_ls_structure_factor_coef Fsqd
_refine_ls_weighting_details 'calc w=1/[\s^2^(Fo^2^)+(0.0307P)^2^+2.7696P] where P=(Fo^2^+2Fc^2^)/3'
_refine_ls_weighting_scheme calc
_refine_ls_wR_factor_gt 0.1022
_refine_ls_wR_factor_ref 0.1156
_reflns_number_gt 6621
_reflns_number_total 8780
_reflns_threshold_expression I>2\s(I)
_cod_data_source_file sj6036.cif
_cod_data_source_block I
_cod_depositor_comments
;
The following automatic conversions were performed:
'_exptl_absorpt_correction_type' value 'Multi-scan' changed to
'multi-scan' according to
'/home/saulius/struct/CIF-dictionaries/cif_core.dic' dictionary named
'cif_core.dic' version 2.4.1 from 2010-06-29.

Automatic conversion script
Id: cif_fix_enum 1527 2010-12-29 10:47:43Z saulius 

The following automatic conversions were performed:

'_exptl_absorpt_correction_type' value 'Multi-scan' changed to
'multi-scan' according to
/home/saulius/struct/CIF-dictionaries/cif_core.dic dictionary named
'cif_core.dic' version 2.4.1 from 2010-06-29.

Automatic conversion script
Id: cif_fix_values 1715 2011-07-08 13:25:40Z adriana 
;
_cod_original_sg_symbol_H-M P_-1
_cod_original_formula_sum 'C45 H34 Cl3 Cu N4 O4 '
_cod_database_code 2204969
_cod_database_fobs_code 2204969

loop_
_symmetry_equiv_pos_as_xyz
'x, y, z'
'-x, -y, -z'

loop_
_atom_site_label
_atom_site_fract_x
_atom_site_fract_y
_atom_site_fract_z
_atom_site_U_iso_or_equiv
_atom_site_adp_type
_atom_site_calc_flag
_atom_site_refinement_flags
_atom_site_occupancy
_atom_site_disorder_assembly
_atom_site_disorder_group
_atom_site_type_symbol
Cu1 1.24777(4) 0.24179(3) -0.74626(3) 0.02260(10) Uani d . 1 . . Cu
Cl1 0.74078(9) 0.17148(7) -1.67943(7) 0.0369(2) Uani d D 1 . . Cl
Cl01 1.22786(10) 0.42894(7) -1.14815(8) 0.0436(2) Uani d . 1 . . Cl
Cl02 1.23375(10) 0.62259(8) -0.96735(7) 0.0411(2) Uani d . 1 . . Cl
O1 0.6191(4) 0.0866(4) -1.7429(4) 0.0768(15) Uani d PD 0.75 A 1 O
O2 0.8380(6) 0.1228(5) -1.7068(6) 0.126(3) Uani d PD 0.75 A 1 O
O3 0.7705(9) 0.2051(5) -1.5716(3) 0.116(3) Uani d PD 0.75 A 1 O
O4 0.7594(7) 0.2597(4) -1.7001(5) 0.0704(18) Uani d PD 0.75 A 1 O
O1' 0.696(2) 0.0575(4) -1.7353(16) 0.122(8) Uani d PD 0.25 A 2 O
O2' 0.8573(12) 0.2224(18) -1.5922(10) 0.126(9) Uani d PD 0.25 A 2 O
O3' 0.6387(10) 0.2016(10) -1.6396(10) 0.065(4) Uani d PD 0.25 A 2 O
O4' 0.751(2) 0.2106(16) -1.7525(13) 0.082(7) Uani d PD 0.25 A 2 O
N1 1.1275(2) 0.20544(18) -0.89609(18) 0.0190(5) Uani d . 1 . . N
N2 1.2507(2) 0.09295(19) -0.83350(19) 0.0215(5) Uani d . 1 . . N
N3 1.3776(2) 0.39755(19) -0.70153(18) 0.0187(5) Uani d . 1 . . N
N4 1.2391(2) 0.32441(19) -0.60092(19) 0.0206(5) Uani d . 1 . . N
C01 1.2345(3) 0.5654(3) -1.0994(3) 0.0304(7) Uani d . 1 . . C
H01A 1.3140 0.6083 -1.1023 0.036 Uiso calc R 1 . . H
H01B 1.1592 0.5680 -1.1446 0.036 Uiso calc R 1 . . H
C2 1.4326(3) 0.4290(2) -0.7632(2) 0.0195(6) Uani d . 1 . . C
C3 1.4788(3) 0.5372(2) -0.7401(2) 0.0206(6) Uani d . 1 . . C
H3A 1.5167 0.5559 -0.7842 0.025 Uiso calc R 1 . . H
C4 1.4682(3) 0.6180(2) -0.6505(2) 0.0209(6) Uani d . 1 . . C
C5 1.4106(3) 0.5847(2) -0.5876(2) 0.0212(6) Uani d . 1 . . C
H5A 1.4016 0.6359 -0.5273 0.025 Uiso calc R 1 . . H
C6 1.3666(3) 0.4750(2) -0.6149(2) 0.0196(6) Uani d . 1 . . C
C7 1.3000(3) 0.4341(2) -0.5535(2) 0.0196(6) Uani d . 1 . . C
C8 1.2985(3) 0.5036(2) -0.4542(2) 0.0220(6) Uani d . 1 . . C
H8A 1.3401 0.5786 -0.4238 0.026 Uiso calc R 1 . . H
C9 1.2344(3) 0.4598(3) -0.4016(2) 0.0264(7) Uani d . 1 . . C
H9A 1.2327 0.5048 -0.3349 0.032 Uiso calc R 1 . . H
C10 1.1726(3) 0.3480(3) -0.4493(3) 0.0285(7) Uani d . 1 . . C
H10A 1.1292 0.3166 -0.4152 0.034 Uiso calc R 1 . . H
C11 1.1767(3) 0.2839(3) -0.5485(2) 0.0260(7) Uani d . 1 . . C
H11A 1.1340 0.2089 -0.5806 0.031 Uiso calc R 1 . . H
C13 1.4431(3) 0.3412(2) -0.8580(2) 0.0205(6) Uani d . 1 . . C
C14 1.4869(3) 0.2605(2) -0.8492(2) 0.0234(6) Uani d . 1 . . C
H14A 1.5125 0.2627 -0.7835 0.028 Uiso calc R 1 . . H
C15 1.4922(3) 0.1771(3) -0.9382(3) 0.0290(7) Uani d . 1 . . C
H15A 1.5225 0.1239 -0.9321 0.035 Uiso calc R 1 . . H
C16 1.4521(3) 0.1728(3) -1.0369(3) 0.0314(8) Uani d . 1 . . C
H16A 1.4516 0.1150 -1.0973 0.038 Uiso calc R 1 . . H
C17 1.4129(3) 0.2547(3) -1.0448(2) 0.0300(7) Uani d . 1 . . C
H17A 1.3897 0.2533 -1.1103 0.036 Uiso calc R 1 . . H
C18 1.4080(3) 0.3390(2) -0.9564(2) 0.0238(6) Uani d . 1 . . C
H18A 1.3815 0.3938 -0.9623 0.029 Uiso calc R 1 . . H
C19 1.5167(3) 0.7342(2) -0.6241(2) 0.0231(6) Uani d . 1 . . C
C20 1.5698(4) 0.8161(3) -0.5187(3) 0.0321(8) Uani d . 1 . . C
H20A 1.5731 0.7980 -0.4644 0.039 Uiso calc R 1 . . H
C21 1.6178(4) 0.9249(3) -0.4939(3) 0.0382(9) Uani d . 1 . . C
H21A 1.6530 0.9790 -0.4232 0.046 Uiso calc R 1 . . H
C22 1.6134(4) 0.9530(3) -0.5741(3) 0.0312(8) Uani d . 1 . . C
H22A 1.6455 1.0258 -0.5575 0.037 Uiso calc R 1 . . H
C23 1.5611(3) 0.8725(3) -0.6785(3) 0.0297(7) Uani d . 1 . . C
H23A 1.5575 0.8910 -0.7326 0.036 Uiso calc R 1 . . H
C24 1.5136(3) 0.7639(3) -0.7035(2) 0.0277(7) Uani d . 1 . . C
H24A 1.4792 0.7101 -0.7744 0.033 Uiso calc R 1 . . H
C31 1.1376(3) 0.1188(2) -0.9749(2) 0.0192(6) Uani d . 1 . . C
C32 1.1027(3) 0.0981(2) -1.0797(2) 0.0217(6) Uani d . 1 . . C
H32A 1.1104 0.0372 -1.1318 0.026 Uiso calc R 1 . . H
C33 1.0560(3) 0.1687(2) -1.1068(2) 0.0218(6) Uani d . 1 . . C
C34 1.0456(3) 0.2580(2) -1.0249(2) 0.0225(6) Uani d . 1 . . C
H34A 1.0150 0.3072 -1.0395 0.027 Uiso calc R 1 . . H
C35 1.0810(3) 0.2732(2) -0.9219(2) 0.0197(6) Uani d . 1 . . C
C37 1.1947(3) 0.0496(2) -0.9402(2) 0.0191(6) Uani d . 1 . . C
C38 1.1924(3) -0.0514(2) -1.0114(2) 0.0235(6) Uani d . 1 . . C
H38A 1.1538 -0.0792 -1.0842 0.028 Uiso calc R 1 . . H
C39 1.2485(3) -0.1102(2) -0.9727(3) 0.0274(7) Uani d . 1 . . C
H39A 1.2482 -0.1780 -1.0191 0.033 Uiso calc R 1 . . H
C40 1.3051(3) -0.0671(3) -0.8643(3) 0.0287(7) Uani d . 1 . . C
H40A 1.3426 -0.1055 -0.8364 0.034 Uiso calc R 1 . . H
C41 1.3048(3) 0.0344(2) -0.7980(3) 0.0274(7) Uani d . 1 . . C
H41A 1.3442 0.0636 -0.7251 0.033 Uiso calc R 1 . . H
C43 1.0220(3) 0.3579(2) -0.7576(2) 0.0239(6) Uani d . 1 . . C
H43A 0.9893 0.2894 -0.7630 0.029 Uiso calc R 1 . . H
C44 1.1185(3) 0.4716(2) -0.8263(3) 0.0257(7) Uani d . 1 . . C
H44A 1.1497 0.4793 -0.8781 0.031 Uiso calc R 1 . . H
C45 1.1173(3) 0.5620(3) -0.7415(3) 0.0335(8) Uani d . 1 . . C
H45A 1.1489 0.6304 -0.7364 0.040 Uiso calc R 1 . . H
C46 1.0700(3) 0.5518(3) -0.6646(3) 0.0320(8) Uani d . 1 . . C
H46A 1.0714 0.6133 -0.6072 0.038 Uiso calc R 1 . . H
C47 1.0200(3) 0.4493(3) -0.6731(2) 0.0293(7) Uani d . 1 . . C
H47A 0.9855 0.4418 -0.6226 0.035 Uiso calc R 1 . . H
C48 1.0726(3) 0.3686(2) -0.8337(2) 0.0204(6) Uani d . 1 . . C
C49 1.0232(3) 0.1539(2) -1.2167(2) 0.0238(6) Uani d . 1 . . C
C50 1.1000(3) 0.1185(3) -1.2785(2) 0.0298(7) Uani d . 1 . . C
H50A 1.1690 0.0993 -1.2527 0.036 Uiso calc R 1 . . H
C51 1.0748(4) 0.1115(3) -1.3785(3) 0.0344(8) Uani d . 1 . . C
H51A 1.1289 0.0902 -1.4183 0.041 Uiso calc R 1 . . H
C52 0.9689(4) 0.1362(3) -1.4189(3) 0.0342(8) Uani d . 1 . . C
H52A 0.9507 0.1301 -1.4864 0.041 Uiso calc R 1 . . H
C53 0.8908(4) 0.1698(2) -1.3589(2) 0.0311(8) Uani d . 1 . . C
H53A 0.8194 0.1858 -1.3863 0.037 Uiso calc R 1 . . H
C54 0.9180(3) 0.1800(2) -1.2580(2) 0.0274(7) Uani d . 1 . . C
H54A 0.8659 0.2043 -1.2174 0.033 Uiso calc R 1 . . H

loop_
_atom_site_aniso_label
_atom_site_aniso_U_11
_atom_site_aniso_U_22
_atom_site_aniso_U_33
_atom_site_aniso_U_12
_atom_site_aniso_U_13
_atom_site_aniso_U_23
Cu1 0.0267(2) 0.01793(18) 0.01929(19) 0.00702(15) 0.00749(15) 0.00598(15)
Cl1 0.0423(5) 0.0308(4) 0.0306(4) 0.0039(4) 0.0035(4) 0.0171(4)
Cl01 0.0518(6) 0.0359(5) 0.0461(5) 0.0186(4) 0.0181(5) 0.0198(4)
Cl02 0.0501(6) 0.0435(5) 0.0335(5) 0.0171(4) 0.0181(4) 0.0196(4)
O1 0.061(3) 0.048(3) 0.077(3) -0.011(2) -0.012(3) 0.023(3)
O2 0.089(5) 0.106(5) 0.160(6) 0.068(4) 0.030(4) 0.030(4)
O3 0.173(7) 0.083(4) 0.032(3) -0.019(5) 0.014(4) 0.016(3)
O4 0.070(4) 0.056(3) 0.111(5) 0.022(3) 0.029(4) 0.063(4)
O1' 0.101(16) 0.033(8) 0.142(18) 0.018(9) 0.001(14) -0.016(9)
O2' 0.107(16) 0.21(3) 0.034(9) 0.089(18) -0.007(10) 0.028(12)
O3' 0.062(9) 0.077(9) 0.052(8) 0.018(7) 0.032(7) 0.024(7)
O4' 0.105(16) 0.117(17) 0.117(18) 0.071(17) 0.087(16) 0.101(16)
N1 0.0174(12) 0.0142(11) 0.0176(12) 0.0014(10) 0.0037(10) 0.0039(10)
N2 0.0224(13) 0.0194(12) 0.0221(13) 0.0070(10) 0.0073(11) 0.0096(10)
N3 0.0152(12) 0.0194(12) 0.0166(12) 0.0043(10) 0.0029(10) 0.0062(10)
N4 0.0205(13) 0.0225(12) 0.0208(13) 0.0080(11) 0.0086(11) 0.0111(11)
C01 0.0297(18) 0.0356(18) 0.0307(18) 0.0109(15) 0.0107(15) 0.0202(15)
C2 0.0164(14) 0.0221(14) 0.0147(14) 0.0049(12) 0.0050(12) 0.0050(12)
C3 0.0196(15) 0.0221(14) 0.0201(15) 0.0050(12) 0.0087(12) 0.0102(12)
C4 0.0187(15) 0.0202(14) 0.0177(14) 0.0057(12) 0.0013(12) 0.0065(12)
C5 0.0242(16) 0.0199(14) 0.0155(14) 0.0071(12) 0.0070(12) 0.0049(12)
C6 0.0176(14) 0.0219(14) 0.0151(14) 0.0059(12) 0.0050(12) 0.0059(12)
C7 0.0194(15) 0.0208(14) 0.0156(14) 0.0067(12) 0.0046(12) 0.0069(12)
C8 0.0193(15) 0.0247(15) 0.0203(15) 0.0067(13) 0.0074(12) 0.0096(12)
C9 0.0251(17) 0.0356(18) 0.0177(15) 0.0114(14) 0.0109(13) 0.0100(13)
C10 0.0280(18) 0.0348(18) 0.0309(17) 0.0098(15) 0.0163(15) 0.0206(15)
C11 0.0266(17) 0.0242(15) 0.0296(17) 0.0078(13) 0.0117(14) 0.0146(14)
C13 0.0166(15) 0.0194(14) 0.0192(14) 0.0013(12) 0.0085(12) 0.0053(12)
C14 0.0198(16) 0.0255(15) 0.0234(15) 0.0057(13) 0.0097(13) 0.0105(13)
C15 0.0277(18) 0.0246(16) 0.0338(18) 0.0097(14) 0.0165(15) 0.0100(14)
C16 0.0294(18) 0.0263(16) 0.0280(17) 0.0064(14) 0.0171(15) 0.0021(14)
C17 0.0248(17) 0.0362(18) 0.0195(16) 0.0051(15) 0.0077(14) 0.0077(14)
C18 0.0199(16) 0.0258(15) 0.0211(15) 0.0040(13) 0.0079(13) 0.0089(13)
C19 0.0234(16) 0.0199(14) 0.0224(15) 0.0057(13) 0.0075(13) 0.0080(12)
C20 0.046(2) 0.0243(16) 0.0232(16) 0.0073(15) 0.0118(15) 0.0111(14)
C21 0.056(3) 0.0231(17) 0.0242(17) 0.0059(17) 0.0101(17) 0.0074(14)
C22 0.039(2) 0.0230(16) 0.0309(18) 0.0075(15) 0.0109(16) 0.0139(14)
C23 0.0347(19) 0.0318(17) 0.0267(17) 0.0104(15) 0.0097(15) 0.0185(15)
C24 0.0301(18) 0.0266(16) 0.0199(15) 0.0064(14) 0.0061(14) 0.0083(13)
C31 0.0161(14) 0.0176(13) 0.0230(15) 0.0043(12) 0.0082(12) 0.0090(12)
C32 0.0213(16) 0.0166(14) 0.0214(15) 0.0055(12) 0.0067(13) 0.0046(12)
C33 0.0205(15) 0.0192(14) 0.0224(15) 0.0047(12) 0.0077(13) 0.0081(12)
C34 0.0203(15) 0.0212(14) 0.0259(16) 0.0079(12) 0.0069(13) 0.0112(13)
C35 0.0165(15) 0.0166(13) 0.0222(15) 0.0041(12) 0.0064(12) 0.0069(12)
C37 0.0170(15) 0.0156(13) 0.0222(15) 0.0042(11) 0.0075(12) 0.0071(12)
C38 0.0231(16) 0.0170(14) 0.0258(16) 0.0059(12) 0.0093(13) 0.0063(12)
C39 0.0278(17) 0.0156(14) 0.0362(18) 0.0074(13) 0.0147(15) 0.0084(13)
C40 0.0315(18) 0.0263(16) 0.0369(19) 0.0149(14) 0.0142(15) 0.0191(15)
C41 0.0315(18) 0.0267(16) 0.0276(17) 0.0107(14) 0.0108(14) 0.0155(14)
C43 0.0223(16) 0.0229(15) 0.0257(16) 0.0088(13) 0.0067(13) 0.0109(13)
C44 0.0279(17) 0.0232(15) 0.0287(17) 0.0116(13) 0.0099(14) 0.0132(13)
C45 0.0327(19) 0.0227(16) 0.040(2) 0.0118(15) 0.0094(16) 0.0102(15)
C46 0.0301(18) 0.0271(16) 0.0255(17) 0.0155(15) 0.0037(14) 0.0004(14)
C47 0.0298(18) 0.0352(18) 0.0223(16) 0.0171(15) 0.0102(14) 0.0095(14)
C48 0.0178(15) 0.0212(14) 0.0204(15) 0.0106(12) 0.0053(12) 0.0071(12)
C49 0.0246(16) 0.0172(14) 0.0196(15) 0.0004(12) 0.0027(13) 0.0057(12)
C50 0.0321(19) 0.0248(16) 0.0239(16) 0.0072(14) 0.0075(14) 0.0062(13)
C51 0.042(2) 0.0285(17) 0.0249(17) 0.0079(16) 0.0139(16) 0.0065(14)
C52 0.049(2) 0.0228(16) 0.0177(16) 0.0011(16) 0.0032(15) 0.0072(13)
C53 0.040(2) 0.0192(15) 0.0233(16) 0.0058(14) 0.0009(15) 0.0079(13)
C54 0.0310(18) 0.0201(15) 0.0246(16) 0.0064(14) 0.0051(14) 0.0080(13)

loop_
_atom_type_symbol
_atom_type_description
_atom_type_scat_dispersion_real
_atom_type_scat_dispersion_imag
_atom_type_scat_source
C C 0.0033 0.0016 'International Tables Vol C Tables 4.2.6.8 and 6.1.1.4'
H H 0.0000 0.0000 'International Tables Vol C Tables 4.2.6.8 and 6.1.1.4'
N N 0.0061 0.0033 'International Tables Vol C Tables 4.2.6.8 and 6.1.1.4'
O O 0.0106 0.0060 'International Tables Vol C Tables 4.2.6.8 and 6.1.1.4'
P P 0.1023 0.0942 'International Tables Vol C Tables 4.2.6.8 and 6.1.1.4'
Cl Cl 0.1484 0.1585 'International Tables Vol C Tables 4.2.6.8 and 6.1.1.4'
Cu Cu 0.3201 1.2651 'International Tables Vol C Tables 4.2.6.8 and 6.1.1.4'
Pt Pt -1.7033 8.3905 'International Tables Vol C Tables 4.2.6.8 and 6.1.1.4'

loop_
_geom_angle_atom_site_label_1
_geom_angle_atom_site_label_2
_geom_angle_atom_site_label_3
_geom_angle
N4 Cu1 N2 135.56(10)
N4 Cu1 N1 130.95(10)
N2 Cu1 N1 80.45(10)
N4 Cu1 N3 80.55(10)
N2 Cu1 N3 131.15(10)
N1 Cu1 N3 98.90(9)
O3 Cl1 O2' 45.1(8)
O3 Cl1 O1' 109.0(10)
O2' Cl1 O1' 116.3(13)
O3 Cl1 O4 111.8(4)
O2' Cl1 O4 94.4(11)
O1' Cl1 O4 139.1(10)
O3 Cl1 O1 113.9(4)
O2' Cl1 O1 150.8(11)
O1' Cl1 O1 43.4(8)
O4 Cl1 O1 114.1(4)
O3 Cl1 O4' 142.5(10)
O2' Cl1 O4' 111.2(14)
O1' Cl1 O4' 108.1(12)
O4 Cl1 O4' 31.8(7)
O1 Cl1 O4' 96.8(11)
O3 Cl1 O3' 67.1(6)
O2' Cl1 O3' 107.0(9)
O1' Cl1 O3' 107.1(10)
O4 Cl1 O3' 87.0(6)
O1 Cl1 O3' 70.8(6)
O4' Cl1 O3' 106.6(10)
O3 Cl1 O2 103.5(5)
O2' Cl1 O2 69.9(8)
O1' Cl1 O2 63.5(9)
O4 Cl1 O2 107.9(4)
O1 Cl1 O2 104.4(4)
O4' Cl1 O2 88.1(9)
O3' Cl1 O2 164.8(6)
C35 N1 C31 117.8(2)
C35 N1 Cu1 127.12(19)
C31 N1 Cu1 111.41(19)
C41 N2 C37 117.6(3)
C41 N2 Cu1 127.1(2)
C37 N2 Cu1 115.26(19)
C2 N3 C6 118.1(2)
C2 N3 Cu1 127.25(19)
C6 N3 Cu1 111.16(19)
C11 N4 C7 117.7(3)
C11 N4 Cu1 127.4(2)
C7 N4 Cu1 114.88(19)
Cl02 C01 Cl01 111.71(17)
Cl02 C01 H01A 109.3
Cl01 C01 H01A 109.3
Cl02 C01 H01B 109.3
Cl01 C01 H01B 109.3
H01A C01 H01B 107.9
N3 C2 C3 122.4(3)
N3 C2 C13 116.5(2)
C3 C2 C13 121.1(3)
C2 C3 C4 119.9(3)
C2 C3 H3A 120.0
C4 C3 H3A 120.0
C5 C4 C3 117.3(3)
C5 C4 C19 121.7(3)
C3 C4 C19 121.0(3)
C6 C5 C4 120.0(3)
C6 C5 H5A 120.0
C4 C5 H5A 120.0
N3 C6 C5 122.3(3)
N3 C6 C7 115.1(2)
C5 C6 C7 122.5(3)
N4 C7 C8 122.1(3)
N4 C7 C6 115.7(2)
C8 C7 C6 122.2(3)
C9 C8 C7 119.0(3)
C9 C8 H8A 120.5
C7 C8 H8A 120.5
C8 C9 C10 119.1(3)
C8 C9 H9A 120.4
C10 C9 H9A 120.4
C11 C10 C9 118.7(3)
C11 C10 H10A 120.6
C9 C10 H10A 120.6
N4 C11 C10 123.3(3)
N4 C11 H11A 118.4
C10 C11 H11A 118.4
C14 C13 C18 119.8(3)
C14 C13 C2 120.2(3)
C18 C13 C2 120.0(3)
C15 C14 C13 120.0(3)
C15 C14 H14A 120.0
C13 C14 H14A 120.0
C14 C15 C16 120.0(3)
C14 C15 H15A 120.0
C16 C15 H15A 120.0
C17 C16 C15 119.9(3)
C17 C16 H16A 120.1
C15 C16 H16A 120.1
C16 C17 C18 120.6(3)
C16 C17 H17A 119.7
C18 C17 H17A 119.7
C17 C18 C13 119.6(3)
C17 C18 H18A 120.2
C13 C18 H18A 120.2
C24 C19 C20 118.4(3)
C24 C19 C4 121.1(3)
C20 C19 C4 120.5(3)
C21 C20 C19 120.6(3)
C21 C20 H20A 119.7
C19 C20 H20A 119.7
C22 C21 C20 120.2(3)
C22 C21 H21A 119.9
C20 C21 H21A 119.9
C23 C22 C21 119.6(3)
C23 C22 H22A 120.2
C21 C22 H22A 120.2
C22 C23 C24 120.3(3)
C22 C23 H23A 119.9
C24 C23 H23A 119.9
C23 C24 C19 120.9(3)
C23 C24 H24A 119.5
C19 C24 H24A 119.5
N1 C31 C32 122.8(3)
N1 C31 C37 115.0(3)
C32 C31 C37 122.2(3)
C31 C32 C33 119.7(3)
C31 C32 H32A 120.1
C33 C32 H32A 120.1
C32 C33 C34 117.1(3)
C32 C33 C49 122.3(3)
C34 C33 C49 120.6(3)
C35 C34 C33 120.1(3)
C35 C34 H34A 119.9
C33 C34 H34A 119.9
N1 C35 C34 122.4(3)
N1 C35 C48 116.7(3)
C34 C35 C48 120.8(3)
N2 C37 C38 122.2(3)
N2 C37 C31 115.2(2)
C38 C37 C31 122.6(3)
C39 C38 C37 119.0(3)
C39 C38 H38A 120.5
C37 C38 H38A 120.5
C40 C39 C38 119.3(3)
C40 C39 H39A 120.4
C38 C39 H39A 120.4
C39 C40 C41 118.6(3)
C39 C40 H40A 120.7
C41 C40 H40A 120.7
N2 C41 C40 123.3(3)
N2 C41 H41A 118.3
C40 C41 H41A 118.3
C48 C43 C47 120.3(3)
C48 C43 H43A 119.8
C47 C43 H43A 119.8
C45 C44 C48 119.9(3)
C45 C44 H44A 120.1
C48 C44 H44A 120.1
C46 C45 C44 120.8(3)
C46 C45 H45A 119.6
C44 C45 H45A 119.6
C45 C46 C47 119.8(3)
C45 C46 H46A 120.1
C47 C46 H46A 120.1
C46 C47 C43 119.8(3)
C46 C47 H47A 120.1
C43 C47 H47A 120.1
C43 C48 C44 119.4(3)
C43 C48 C35 121.4(3)
C44 C48 C35 119.3(3)
C50 C49 C54 118.7(3)
C50 C49 C33 120.7(3)
C54 C49 C33 120.6(3)
C49 C50 C51 120.8(3)
C49 C50 H50A 119.6
C51 C50 H50A 119.6
C52 C51 C50 119.8(3)
C52 C51 H51A 120.1
C50 C51 H51A 120.1
C53 C52 C51 119.9(3)
C53 C52 H52A 120.1
C51 C52 H52A 120.1
C52 C53 C54 120.4(3)
C52 C53 H53A 119.8
C54 C53 H53A 119.8
C53 C54 C49 120.4(3)
C53 C54 H54A 119.8
C49 C54 H54A 119.8

loop_
_geom_bond_atom_site_label_1
_geom_bond_atom_site_label_2
_geom_bond_distance
Cu1 N4 2.001(3)
Cu1 N2 2.002(3)
Cu1 N1 2.099(2)
Cu1 N3 2.106(2)
Cl1 O3 1.387(4)
Cl1 O2' 1.398(5)
Cl1 O1' 1.400(5)
Cl1 O4 1.401(3)
Cl1 O1 1.402(3)
Cl1 O4' 1.410(5)
Cl1 O3' 1.442(5)
Cl1 O2 1.445(4)
Cl01 C01 1.767(3)
Cl02 C01 1.766(3)
N1 C35 1.345(4)
N1 C31 1.353(4)
N2 C41 1.341(4)
N2 C37 1.357(4)
N3 C2 1.349(4)
N3 C6 1.351(4)
N4 C11 1.341(4)
N4 C7 1.357(4)
C01 H01A 0.9700
C01 H01B 0.9700
C2 C3 1.388(4)
C2 C13 1.491(4)
C3 C4 1.398(4)
C3 H3A 0.9300
C4 C5 1.393(4)
C4 C19 1.483(4)
C5 C6 1.390(4)
C5 H5A 0.9300
C6 C7 1.482(4)
C7 C8 1.391(4)
C8 C9 1.381(4)
C8 H8A 0.9300
C9 C10 1.384(4)
C9 H9A 0.9300
C10 C11 1.380(4)
C10 H10A 0.9300
C11 H11A 0.9300
C13 C14 1.397(4)
C13 C18 1.398(4)
C14 C15 1.385(4)
C14 H14A 0.9300
C15 C16 1.393(5)
C15 H15A 0.9300
C16 C17 1.383(5)
C16 H16A 0.9300
C17 C18 1.384(4)
C17 H17A 0.9300
C18 H18A 0.9300
C19 C24 1.388(4)
C19 C20 1.391(4)
C20 C21 1.389(4)
C20 H20A 0.9300
C21 C22 1.386(5)
C21 H21A 0.9300
C22 C23 1.374(4)
C22 H22A 0.9300
C23 C24 1.387(4)
C23 H23A 0.9300
C24 H24A 0.9300
C31 C32 1.387(4)
C31 C37 1.489(4)
C32 C33 1.394(4)
C32 H32A 0.9300
C33 C34 1.398(4)
C33 C49 1.486(4)
C34 C35 1.387(4)
C34 H34A 0.9300
C35 C48 1.485(4)
C37 C38 1.387(4)
C38 C39 1.382(4)
C38 H38A 0.9300
C39 C40 1.380(5)
C39 H39A 0.9300
C40 C41 1.381(4)
C40 H40A 0.9300
C41 H41A 0.9300
C43 C48 1.388(4)
C43 C47 1.395(4)
C43 H43A 0.9300
C44 C45 1.384(4)
C44 C48 1.401(4)
C44 H44A 0.9300
C45 C46 1.378(5)
C45 H45A 0.9300
C46 C47 1.392(5)
C46 H46A 0.9300
C47 H47A 0.9300
C49 C50 1.388(4)
C49 C54 1.399(4)
C50 C51 1.390(5)
C50 H50A 0.9300
C51 C52 1.388(5)
C51 H51A 0.9300
C52 C53 1.378(5)
C52 H52A 0.9300
C53 C54 1.384(4)
C53 H53A 0.9300
C54 H54A 0.9300
